data_7053257
loop_
_publ_author_name
'Thakuria, Ranjit'
'Sarma, Bipul'
'Nangia, Ashwini'

_publ_section_title
;
 Supramolecular networks of a H-shaped aromatic phenol host
;
_journal_issue 4
_journal_name_full 'New Journal of Chemistry'
_journal_page_first 623
_journal_paper_doi 10.1039/b9nj00234k
_journal_volume 34
_journal_year 2010
_chemical_formula_moiety 'C32 H26 O4, 2(C4 H8 O2)'
_chemical_formula_sum 'C40 H42 O8'
_chemical_formula_weight 650.74
_chemical_name_common
;1,4-di(bis(4'-hydroxyphenyl)methyl)benzene ethylacetate
solvate
;
_chemical_name_systematic
;
1,4-di[bis(4'-hydroxyphenyl)methyl]benzene ethylacetate solvate
;
_space_group_IT_number 2
_symmetry_cell_setting triclinic
_symmetry_space_group_name_Hall '-P 1'
_symmetry_space_group_name_H-M 'P -1'
_atom_sites_solution_hydrogens geom
_atom_sites_solution_primary direct
_atom_sites_solution_secondary difmap
_audit_creation_method SHELXL-97
_cell_angle_alpha 93.3570(10)
_cell_angle_beta 95.2410(10)
_cell_angle_gamma 100.8240(10)
_cell_formula_units_Z 1
_cell_length_a 7.3791(5)
_cell_length_b 10.4359(8)
_cell_length_c 11.3692(8)
_cell_measurement_reflns_used 5787
_cell_measurement_temperature 100(2)
_cell_measurement_theta_max 26.04
_cell_measurement_theta_min 1.80
_cell_volume 853.77(11)
_computing_cell_refinement 'Bruker SMART'
_computing_data_collection 'Bruker SMART'
_computing_data_reduction 'Bruker SAINT'
_computing_molecular_graphics 'Bruker SHELXTL'
_computing_publication_material 'Bruker SHELXTL'
_computing_structure_refinement 'SHELXL-97 (Sheldrick, 1997)'
_computing_structure_solution 'SHELXS-97 (Sheldrick, 1990)'
_diffrn_ambient_temperature 100(2)
_diffrn_measured_fraction_theta_full 0.990
_diffrn_measured_fraction_theta_max 0.990
_diffrn_measurement_device_type 'CCD area detector'
_diffrn_measurement_method 'phi and omega scans'
_diffrn_radiation_monochromator graphite
_diffrn_radiation_source 'fine-focus sealed tube'
_diffrn_radiation_type MoK\a
_diffrn_radiation_wavelength 0.71073
_diffrn_reflns_av_R_equivalents 0.0154
_diffrn_reflns_av_sigmaI/netI 0.0194
_diffrn_reflns_limit_h_max 9
_diffrn_reflns_limit_h_min -9
_diffrn_reflns_limit_k_max 12
_diffrn_reflns_limit_k_min -11
_diffrn_reflns_limit_l_max 14
_diffrn_reflns_limit_l_min -13
_diffrn_reflns_number 7902
_diffrn_reflns_theta_full 26.04
_diffrn_reflns_theta_max 26.04
_diffrn_reflns_theta_min 1.80
_exptl_absorpt_coefficient_mu 0.087
_exptl_absorpt_correction_T_max 0.9776
_exptl_absorpt_correction_T_min 0.9642
_exptl_absorpt_correction_type multi-scan
_exptl_absorpt_process_details 'Bruker AXS SADABS program'
_exptl_crystal_colour red
_exptl_crystal_density_diffrn 1.266
_exptl_crystal_density_method 'not measured'
_exptl_crystal_description hexagonal
_exptl_crystal_F_000 346
_exptl_crystal_size_max 0.42
_exptl_crystal_size_mid 0.26
_exptl_crystal_size_min 0.26
_refine_diff_density_max 0.339
_refine_diff_density_min -0.224
_refine_diff_density_rms 0.051
_refine_ls_extinction_method none
_refine_ls_goodness_of_fit_ref 1.048
_refine_ls_hydrogen_treatment mixed
_refine_ls_matrix_type full
_refine_ls_number_parameters 227
_refine_ls_number_reflns 3323
_refine_ls_number_restraints 0
_refine_ls_restrained_S_all 1.048
_refine_ls_R_factor_all 0.0436
_refine_ls_R_factor_gt 0.0401
_refine_ls_shift/su_max 0.000
_refine_ls_shift/su_mean 0.000
_refine_ls_structure_factor_coef Fsqd
_refine_ls_weighting_details 'calc w=1/[\s^2^(Fo^2^)+(0.0591P)^2^+0.2825P] where P=(Fo^2^+2Fc^2^)/3'
_refine_ls_weighting_scheme calc
_refine_ls_wR_factor_gt 0.1049
_refine_ls_wR_factor_ref 0.1078
_reflns_number_gt 3008
_reflns_number_total 3323
_reflns_threshold_expression >2sigma(I)
_cod_data_source_file b9nj00234k.txt
_cod_data_source_block an566_1_EtOAc
_cod_depositor_comments
;
The following automatic conversions were performed:

'_symmetry_cell_setting' value 'Triclinic' changed to 'triclinic'
according to /home/saulius/struct/CIF-dictionaries/cif_core.dic
dictionary named 'cif_core.dic' version 2.4.2 from 2011-04-26.

Automatic conversion script
Id: cif_fix_values 1891 2012-01-12 08:04:46Z andrius 
;
_cod_original_sg_symbol_H-M 'P-1 '
_cod_database_code 7053257

loop_
_symmetry_equiv_pos_as_xyz
'x, y, z'
'-x, -y, -z'

loop_
_atom_site_label
_atom_site_type_symbol
_atom_site_fract_x
_atom_site_fract_y
_atom_site_fract_z
_atom_site_U_iso_or_equiv
_atom_site_adp_type
_atom_site_occupancy
_atom_site_symmetry_multiplicity
_atom_site_calc_flag
_atom_site_refinement_flags
C1 C 0.34603(18) 0.79742(13) 0.77783(11) 0.0241(3) Uani 1 1 d .
C2 C 0.28421(18) 0.81529(13) 0.66221(12) 0.0235(3) Uani 1 1 d .
H2 H 0.1648 0.8353 0.6445 0.028 Uiso 1 1 calc R
C3 C 0.39682(17) 0.80387(12) 0.57248(11) 0.0219(3) Uani 1 1 d .
H3 H 0.3524 0.8154 0.4935 0.026 Uiso 1 1 calc R
C4 C 0.57321(16) 0.77599(11) 0.59527(11) 0.0192(3) Uani 1 1 d .
C5 C 0.63343(17) 0.75874(13) 0.71236(11) 0.0233(3) Uani 1 1 d .
H5 H 0.7533 0.7396 0.7304 0.028 Uiso 1 1 calc R
C6 C 0.52174(19) 0.76902(13) 0.80294(11) 0.0258(3) Uani 1 1 d .
H6 H 0.5652 0.7567 0.8819 0.031 Uiso 1 1 calc R
C7 C 0.70184(16) 0.76788(12) 0.49853(10) 0.0186(3) Uani 1 1 d .
H7 H 0.7653 0.6932 0.5149 0.022 Uiso 1 1 calc R
C8 C 0.59731(16) 0.73593(12) 0.37508(11) 0.0192(3) Uani 1 1 d .
C9 C 0.55407(17) 0.83475(12) 0.30624(11) 0.0227(3) Uani 1 1 d .
H9 H 0.5929 0.9235 0.3362 0.027 Uiso 1 1 calc R
C10 C 0.45563(17) 0.80596(13) 0.19507(11) 0.0247(3) Uani 1 1 d .
H10 H 0.4268 0.8745 0.1498 0.030 Uiso 1 1 calc R
C11 C 0.39952(17) 0.67686(13) 0.15039(11) 0.0219(3) Uani 1 1 d .
C12 C 0.44169(17) 0.57705(13) 0.21652(11) 0.0225(3) Uani 1 1 d .
H12 H 0.4044 0.4885 0.1856 0.027 Uiso 1 1 calc R
C13 C 0.53905(16) 0.60719(12) 0.32868(11) 0.0204(3) Uani 1 1 d .
H13 H 0.5661 0.5384 0.3742 0.025 Uiso 1 1 calc R
C14 C 0.85531(16) 0.89003(12) 0.50146(10) 0.0182(3) Uani 1 1 d .
C15 C 0.86870(16) 1.00018(12) 0.57950(11) 0.0198(3) Uani 1 1 d .
H15 H 0.7796 1.0016 0.6346 0.024 Uiso 1 1 calc R
C16 C 0.98927(17) 0.89221(12) 0.42224(11) 0.0204(3) Uani 1 1 d .
H16 H 0.9831 0.8182 0.3682 0.024 Uiso 1 1 calc R
C17 C 1.0027(2) 0.51314(15) 0.33877(13) 0.0319(3) Uani 1 1 d .
H17A H 1.1335 0.5564 0.3523 0.048 Uiso 1 1 calc R
H17B H 0.9907 0.4210 0.3555 0.048 Uiso 1 1 calc R
H17C H 0.9306 0.5565 0.3912 0.048 Uiso 1 1 calc R
C18 C 0.93108(19) 0.52161(13) 0.21202(12) 0.0272(3) Uani 1 1 d .
H18A H 1.0003 0.4758 0.1581 0.033 Uiso 1 1 calc R
H18B H 0.7979 0.4805 0.1977 0.033 Uiso 1 1 calc R
C19 C 0.89299(18) 0.69134(14) 0.08670(12) 0.0272(3) Uani 1 1 d .
C20 C 0.9303(2) 0.83548(15) 0.07598(13) 0.0336(3) Uani 1 1 d .
H20A H 0.9410 0.8529 -0.0071 0.050 Uiso 1 1 calc R
H20B H 1.0464 0.8757 0.1240 0.050 Uiso 1 1 calc R
H20C H 0.8280 0.8726 0.1041 0.050 Uiso 1 1 calc R
H1 H 0.267(3) 0.768(2) 0.9271(19) 0.056(6) Uiso 1 1 d .
H2A H 0.273(3) 0.565(2) 0.0212(19) 0.059(6) Uiso 1 1 d .
O1 O 0.22891(14) 0.80826(11) 0.86284(9) 0.0349(3) Uani 1 1 d .
O2 O 0.30165(13) 0.65193(11) 0.03992(8) 0.0287(2) Uani 1 1 d .
O3 O 0.95758(13) 0.66023(9) 0.19140(8) 0.0275(2) Uani 1 1 d .
O4 O 0.81087(14) 0.61142(10) 0.00837(9) 0.0334(3) Uani 1 1 d .

loop_
_atom_site_aniso_label
_atom_site_aniso_U_11
_atom_site_aniso_U_22
_atom_site_aniso_U_33
_atom_site_aniso_U_23
_atom_site_aniso_U_13
_atom_site_aniso_U_12
C1 0.0268(7) 0.0225(6) 0.0230(6) 0.0023(5) 0.0064(5) 0.0028(5)
C2 0.0206(6) 0.0242(7) 0.0266(7) 0.0036(5) 0.0022(5) 0.0060(5)
C3 0.0228(6) 0.0212(6) 0.0207(6) 0.0019(5) -0.0002(5) 0.0030(5)
C4 0.0203(6) 0.0154(6) 0.0204(6) 0.0005(4) 0.0013(5) 0.0000(4)
C5 0.0201(6) 0.0259(7) 0.0235(6) 0.0031(5) -0.0001(5) 0.0041(5)
C6 0.0276(7) 0.0292(7) 0.0197(6) 0.0048(5) 0.0002(5) 0.0035(5)
C7 0.0180(6) 0.0182(6) 0.0189(6) -0.0003(5) -0.0006(5) 0.0034(5)
C8 0.0151(5) 0.0227(6) 0.0189(6) -0.0004(5) 0.0024(4) 0.0018(5)
C9 0.0222(6) 0.0201(6) 0.0239(7) -0.0009(5) -0.0006(5) 0.0011(5)
C10 0.0239(6) 0.0264(7) 0.0228(6) 0.0046(5) 0.0000(5) 0.0029(5)
C11 0.0177(6) 0.0298(7) 0.0166(6) -0.0001(5) 0.0023(4) 0.0012(5)
C12 0.0211(6) 0.0218(6) 0.0225(6) -0.0036(5) 0.0025(5) 0.0001(5)
C13 0.0182(6) 0.0214(6) 0.0212(6) 0.0019(5) 0.0026(5) 0.0023(5)
C14 0.0161(5) 0.0206(6) 0.0170(6) 0.0004(5) -0.0026(4) 0.0036(5)
C15 0.0176(6) 0.0230(6) 0.0187(6) -0.0002(5) 0.0017(4) 0.0046(5)
C16 0.0210(6) 0.0211(6) 0.0185(6) -0.0030(5) -0.0001(5) 0.0049(5)
C17 0.0288(7) 0.0368(8) 0.0301(7) -0.0001(6) 0.0032(6) 0.0070(6)
C18 0.0259(6) 0.0270(7) 0.0271(7) -0.0051(5) 0.0045(5) 0.0025(5)
C19 0.0215(6) 0.0354(8) 0.0238(7) -0.0040(6) 0.0052(5) 0.0035(5)
C20 0.0349(8) 0.0337(8) 0.0311(8) -0.0012(6) 0.0041(6) 0.0047(6)
O1 0.0354(6) 0.0480(7) 0.0261(5) 0.0088(5) 0.0105(4) 0.0153(5)
O2 0.0307(5) 0.0338(6) 0.0176(5) -0.0006(4) -0.0025(4) -0.0008(4)
O3 0.0278(5) 0.0293(5) 0.0227(5) -0.0050(4) 0.0021(4) 0.0013(4)
O4 0.0335(5) 0.0371(6) 0.0259(5) -0.0066(4) -0.0023(4) 0.0024(4)

loop_
_atom_type_symbol
_atom_type_description
_atom_type_scat_dispersion_real
_atom_type_scat_dispersion_imag
_atom_type_scat_source
C C 0.0033 0.0016 'International Tables Vol C Tables 4.2.6.8 and 6.1.1.4'
H H 0.0000 0.0000 'International Tables Vol C Tables 4.2.6.8 and 6.1.1.4'
O O 0.0106 0.0060 'International Tables Vol C Tables 4.2.6.8 and 6.1.1.4'

loop_
_geom_angle_atom_site_label_1
_geom_angle_atom_site_label_2
_geom_angle_atom_site_label_3
_geom_angle
_geom_angle_site_symmetry_1
O1 C1 C2 117.67(12) .
O1 C1 C6 122.79(12) .
C2 C1 C6 119.54(12) .
C1 C2 C3 119.94(12) .
C2 C3 C4 121.66(12) .
C3 C4 C5 117.60(11) .
C3 C4 C7 122.44(11) .
C5 C4 C7 119.93(11) .
C6 C5 C4 121.37(12) .
C5 C6 C1 119.89(12) .
C8 C7 C4 112.82(9) .
C8 C7 C14 110.95(10) .
C4 C7 C14 112.99(10) .
C13 C8 C9 117.95(11) .
C13 C8 C7 120.84(11) .
C9 C8 C7 121.20(11) .
C10 C9 C8 121.37(12) .
C11 C10 C9 119.69(12) .
O2 C11 C10 118.09(12) .
O2 C11 C12 121.81(12) .
C10 C11 C12 120.10(11) .
C11 C12 C13 119.67(12) .
C8 C13 C12 121.22(12) .
C15 C14 C16 117.65(11) .
C15 C14 C7 123.45(11) .
C16 C14 C7 118.90(11) .
C16 C15 C14 120.75(12) 2_776
C15 C16 C14 121.60(11) 2_776
O3 C18 C17 106.99(11) .
O4 C19 O3 123.77(14) .
O4 C19 C20 123.83(13) .
O3 C19 C20 112.40(11) .
C19 O3 C18 117.45(10) .

loop_
_geom_bond_atom_site_label_1
_geom_bond_atom_site_label_2
_geom_bond_distance
_geom_bond_site_symmetry_2
C1 O1 1.3675(16) .
C1 C2 1.3863(18) .
C1 C6 1.3918(19) .
C2 C3 1.3869(18) .
C3 C4 1.3912(18) .
C4 C5 1.3972(17) .
C4 C7 1.5257(16) .
C5 C6 1.3880(18) .
C7 C8 1.5254(16) .
C7 C14 1.5344(17) .
C8 C13 1.3880(18) .
C8 C9 1.3966(18) .
C9 C10 1.3860(18) .
C10 C11 1.3844(19) .
C11 O2 1.3756(15) .
C11 C12 1.3848(19) .
C12 C13 1.3936(17) .
C14 C15 1.3930(17) .
C14 C16 1.3948(17) .
C15 C16 1.3872(18) 2_776
C16 C15 1.3872(18) 2_776
C17 C18 1.5023(19) .
C18 O3 1.4588(17) .
C19 O4 1.2167(17) .
C19 O3 1.3226(17) .
C19 C20 1.492(2) .
